data_7156602
loop_
_publ_author_name
'Undeela, Sridhar'
'Chandra, Rajesh'
'Nanubolu, Jagadeesh Babu'
'Menon, Rajeev S.'

_publ_section_title
;
 Gold-catalysed regioselective cascade cycloisomerisation reactions of
 aza-enediynes for the synthesis of substituted benzoisoquinoline
 derivatives.
;
_journal_issue 2
_journal_name_full 'Organic &amp; biomolecular chemistry'
_journal_page_first 369
_journal_page_last 373
_journal_paper_doi 10.1039/c8ob02544d
_journal_volume 17
_journal_year 2019
_chemical_formula_moiety 'C29 H27 N O5 S2'
_chemical_formula_sum 'C29 H27 N O5 S2'
_chemical_formula_weight 533.63
_chemical_name_systematic 5-(3-methoxyphenyl)-3-(methylsulfonyl)-2-(tosylmethyl)-3,4-dihydrobenzo[f]isoquinoline
_space_group_crystal_system monoclinic
_space_group_IT_number 14
_space_group_name_Hall '-P 2yn'
_space_group_name_H-M_alt 'P 1 21/n 1'
_symmetry_space_group_name_Hall '-P 2yn'
_symmetry_space_group_name_H-M 'P 1 21/n 1'
_atom_sites_solution_hydrogens geom
_audit_creation_method SHELXL-2018/3
_audit_update_record
;
2018-08-28 deposited with the CCDC.
2018-12-05 downloaded from the CCDC.
;
_cell_angle_alpha 90
_cell_angle_beta 90.199(10)
_cell_angle_gamma 90
_cell_formula_units_Z 4
_cell_length_a 14.943(6)
_cell_length_b 10.893(5)
_cell_length_c 16.259(6)
_cell_measurement_reflns_used 9891
_cell_measurement_temperature 293(2)
_cell_measurement_theta_max 35.492
_cell_measurement_theta_min 2.506
_cell_volume 2646.5(19)
_computing_cell_refinement '<i>SAINT</i> (Bruker, 2016)'
_computing_data_collection '<i>APEX3</i> (Bruker, 2016)'
_computing_data_reduction 'Bruker SAINT'
_computing_structure_refinement 'SHELXL-2018/3 (Sheldrick, 2018)'
_computing_structure_solution 'SHELXT 2014/5 (Sheldrick, 2014)'
_diffrn_ambient_temperature 293(2)
_diffrn_measured_fraction_theta_full 0.999
_diffrn_measured_fraction_theta_max 0.999
_diffrn_measurement_device_type 'Bruker D8 QUEST PHOTON-100'
_diffrn_measurement_method '\w and \f'
_diffrn_radiation_type MoK\a
_diffrn_radiation_wavelength 0.71073
_diffrn_reflns_av_R_equivalents 0.0267
_diffrn_reflns_av_unetI/netI 0.0243
_diffrn_reflns_Laue_measured_fraction_full 0.999
_diffrn_reflns_Laue_measured_fraction_max 0.999
_diffrn_reflns_limit_h_max 16
_diffrn_reflns_limit_h_min -18
_diffrn_reflns_limit_k_max 13
_diffrn_reflns_limit_k_min -13
_diffrn_reflns_limit_l_max 20
_diffrn_reflns_limit_l_min -20
_diffrn_reflns_number 19517
_diffrn_reflns_point_group_measured_fraction_full 0.999
_diffrn_reflns_point_group_measured_fraction_max 0.999
_diffrn_reflns_theta_full 25.242
_diffrn_reflns_theta_max 25.998
_diffrn_reflns_theta_min 2.314
_diffrn_source Microfocus
_exptl_absorpt_coefficient_mu 0.241
_exptl_absorpt_correction_T_max 0.7471
_exptl_absorpt_correction_T_min 0.6487
_exptl_absorpt_correction_type multi-scan
_exptl_absorpt_process_details 'SADABS 2014/5'
_exptl_crystal_density_diffrn 1.339
_exptl_crystal_description block
_exptl_crystal_F_000 1120
_exptl_crystal_size_max 0.430
_exptl_crystal_size_mid 0.320
_exptl_crystal_size_min 0.230
_refine_diff_density_max 0.258
_refine_diff_density_min -0.368
_refine_diff_density_rms 0.046
_refine_ls_extinction_method none
_refine_ls_goodness_of_fit_ref 1.068
_refine_ls_hydrogen_treatment constr
_refine_ls_matrix_type full
_refine_ls_number_parameters 337
_refine_ls_number_reflns 5202
_refine_ls_number_restraints 0
_refine_ls_restrained_S_all 1.068
_refine_ls_R_factor_all 0.0482
_refine_ls_R_factor_gt 0.0394
_refine_ls_shift/su_max 0.002
_refine_ls_shift/su_mean 0.000
_refine_ls_structure_factor_coef Fsqd
_refine_ls_weighting_details 'w=1/[\s^2^(Fo^2^)+(0.0765P)^2^+0.5985P] where P=(Fo^2^+2Fc^2^)/3'
_refine_ls_weighting_scheme calc
_refine_ls_wR_factor_gt 0.1185
_refine_ls_wR_factor_ref 0.1247
_reflns_Friedel_coverage 0.000
_reflns_number_gt 4388
_reflns_number_total 5202
_reflns_threshold_expression 'I > 2\s(I)'
_cod_data_source_file c8ob02544d2.cif
_cod_data_source_block KA115_0m-auto
_cod_depositor_comments 'Adding full bibliography for 7156602.cif.'
_cod_original_cell_volume 2646.5(18)
_cod_database_code 7156602
_shelx_shelxl_version_number 2018/3
_shelx_space_group_comment
;
The symmetry employed for this shelxl refinement is uniquely defined
by the following loop, which should always be used as a source of
symmetry information in preference to the above space-group names.
They are only intended as comments.
;
_shelx_estimated_absorpt_t_min 0.903
_shelx_estimated_absorpt_t_max 0.947

loop_
_space_group_symop_operation_xyz
'x, y, z'
'-x+1/2, y+1/2, -z+1/2'
'-x, -y, -z'
'x-1/2, -y-1/2, z-1/2'

loop_
_atom_site_label
_atom_site_type_symbol
_atom_site_fract_x
_atom_site_fract_y
_atom_site_fract_z
_atom_site_U_iso_or_equiv
_atom_site_adp_type
_atom_site_occupancy
_atom_site_site_symmetry_order
_atom_site_calc_flag
_atom_site_refinement_flags_posn
_atom_site_refinement_flags_adp
S1 S 0.65573(3) 0.39026(5) 0.28768(3) 0.04300(15) Uani 1 1 d . .
O1 O 0.27731(11) 0.03595(15) 0.52719(11) 0.0653(5) Uani 1 1 d . .
N1 N 0.55957(10) 0.34457(14) 0.24650(8) 0.0337(3) Uani 1 1 d . .
C1 C 0.34655(14) 0.11751(19) 0.52625(12) 0.0446(5) Uani 1 1 d . .
S2 S 0.52470(3) 0.29623(4) 0.02840(2) 0.03314(14) Uani 1 1 d . .
O2 O 0.66878(11) 0.32075(16) 0.36051(10) 0.0625(5) Uani 1 1 d . .
C2 C 0.33452(13) 0.21716(18) 0.47370(11) 0.0401(4) Uani 1 1 d . .
H2 H 0.281574 0.224657 0.443896 0.048 Uiso 1 1 calc R U
O3 O 0.72095(10) 0.3846(2) 0.22480(10) 0.0743(6) Uani 1 1 d . .
C3 C 0.40073(13) 0.30513(17) 0.46547(10) 0.0360(4) Uani 1 1 d . .
O4 O 0.57952(10) 0.29948(13) -0.04424(7) 0.0480(4) Uani 1 1 d . .
C4 C 0.47976(15) 0.2929(2) 0.51119(12) 0.0505(5) Uani 1 1 d . .
H4 H 0.524912 0.351195 0.506516 0.061 Uiso 1 1 calc R U
O5 O 0.43105(9) 0.32339(13) 0.02034(8) 0.0463(3) Uani 1 1 d . .
C5 C 0.49033(17) 0.1940(2) 0.56315(14) 0.0585(6) Uani 1 1 d . .
H5 H 0.542897 0.186397 0.593515 0.070 Uiso 1 1 calc R U
C6 C 0.42437(15) 0.1058(2) 0.57106(12) 0.0517(5) Uani 1 1 d . .
H6 H 0.432498 0.039378 0.606235 0.062 Uiso 1 1 calc R U
C7 C 0.28884(19) -0.0746(2) 0.57236(17) 0.0655(7) Uani 1 1 d . .
H7A H 0.339279 -0.118835 0.551101 0.098 Uiso 1 1 calc R U
H7B H 0.235983 -0.124126 0.567243 0.098 Uiso 1 1 calc R U
H7C H 0.299061 -0.055505 0.629267 0.098 Uiso 1 1 calc R U
C8 C 0.38723(12) 0.40933(17) 0.40738(10) 0.0333(4) Uani 1 1 d . .
C9 C 0.33252(12) 0.50510(18) 0.42653(10) 0.0372(4) Uani 1 1 d . .
H9 H 0.304933 0.505997 0.477713 0.045 Uiso 1 1 calc R U
C10 C 0.31604(11) 0.60327(17) 0.37155(10) 0.0338(4) Uani 1 1 d . .
C11 C 0.26340(13) 0.70494(19) 0.39441(12) 0.0432(5) Uani 1 1 d . .
H11 H 0.238738 0.707843 0.446808 0.052 Uiso 1 1 calc R U
C12 C 0.24803(14) 0.7990(2) 0.34102(14) 0.0506(5) Uani 1 1 d . .
H12 H 0.213682 0.865925 0.357271 0.061 Uiso 1 1 calc R U
C13 C 0.28410(14) 0.7950(2) 0.26137(13) 0.0482(5) Uani 1 1 d . .
H13 H 0.272695 0.858901 0.224881 0.058 Uiso 1 1 calc R U
C14 C 0.33584(12) 0.69806(18) 0.23690(12) 0.0401(4) Uani 1 1 d . .
H14 H 0.359144 0.696824 0.183946 0.048 Uiso 1 1 calc R U
C15 C 0.35431(11) 0.59971(16) 0.29119(10) 0.0312(4) Uani 1 1 d . .
C16 C 0.41159(11) 0.49874(16) 0.27134(10) 0.0301(4) Uani 1 1 d . .
C17 C 0.42850(12) 0.40766(16) 0.32858(10) 0.0314(4) Uani 1 1 d . .
C18 C 0.48798(13) 0.30336(17) 0.30269(11) 0.0376(4) Uani 1 1 d . .
H18A H 0.514826 0.266417 0.351122 0.045 Uiso 1 1 calc R U
H18B H 0.452106 0.241181 0.275427 0.045 Uiso 1 1 calc R U
C19 C 0.45425(11) 0.48730(16) 0.19038(10) 0.0307(4) Uani 1 1 d . .
H19 H 0.430538 0.530509 0.146043 0.037 Uiso 1 1 calc R U
C20 C 0.52605(12) 0.41667(16) 0.17871(10) 0.0304(4) Uani 1 1 d . .
C21 C 0.6430(2) 0.5451(2) 0.31576(19) 0.0750(8) Uani 1 1 d . .
H21A H 0.699315 0.576855 0.334759 0.113 Uiso 1 1 calc R U
H21B H 0.599535 0.551497 0.358903 0.113 Uiso 1 1 calc R U
H21C H 0.623144 0.591585 0.268955 0.113 Uiso 1 1 calc R U
C22 C 0.57325(12) 0.40532(17) 0.09800(10) 0.0335(4) Uani 1 1 d . .
H22A H 0.634917 0.382046 0.108404 0.040 Uiso 1 1 calc R U
H22B H 0.573819 0.485163 0.071590 0.040 Uiso 1 1 calc R U
C23 C 0.53719(12) 0.15156(16) 0.07466(10) 0.0324(4) Uani 1 1 d . .
C24 C 0.47090(13) 0.10563(18) 0.12462(12) 0.0432(5) Uani 1 1 d . .
H24 H 0.418293 0.149533 0.132762 0.052 Uiso 1 1 calc R U
C25 C 0.48368(15) -0.0066(2) 0.16246(14) 0.0490(5) Uani 1 1 d . .
H25 H 0.439678 -0.036799 0.197368 0.059 Uiso 1 1 calc R U
C26 C 0.55992(13) -0.07500(18) 0.14980(11) 0.0393(4) Uani 1 1 d . .
C27 C 0.62413(14) -0.0282(2) 0.09735(13) 0.0485(5) Uani 1 1 d . .
H27 H 0.675494 -0.073916 0.087160 0.058 Uiso 1 1 calc R U
C28 C 0.61389(14) 0.0842(2) 0.05988(12) 0.0457(5) Uani 1 1 d . .
H28 H 0.657956 0.114392 0.025085 0.055 Uiso 1 1 calc R U
C29 C 0.57428(17) -0.1966(2) 0.19127(14) 0.0553(6) Uani 1 1 d . .
H29A H 0.519058 -0.223971 0.215035 0.083 Uiso 1 1 calc R U
H29B H 0.618626 -0.187880 0.233739 0.083 Uiso 1 1 calc R U
H29C H 0.594350 -0.255607 0.151565 0.083 Uiso 1 1 calc R U

loop_
_atom_site_aniso_label
_atom_site_aniso_U_11
_atom_site_aniso_U_22
_atom_site_aniso_U_33
_atom_site_aniso_U_23
_atom_site_aniso_U_13
_atom_site_aniso_U_12
S1 0.0448(3) 0.0428(3) 0.0414(3) 0.0150(2) -0.0055(2) 0.0051(2)
O1 0.0578(9) 0.0441(9) 0.0942(12) 0.0325(9) 0.0058(9) -0.0086(7)
N1 0.0415(8) 0.0289(8) 0.0306(7) 0.0082(6) 0.0052(6) 0.0053(6)
C1 0.0474(11) 0.0383(11) 0.0482(11) 0.0107(9) 0.0126(9) -0.0001(9)
S2 0.0419(3) 0.0313(2) 0.0263(2) 0.00546(16) 0.00140(17) 0.00648(18)
O2 0.0707(11) 0.0595(11) 0.0571(9) 0.0293(8) -0.0187(8) 0.0029(8)
C2 0.0404(10) 0.0387(11) 0.0412(9) 0.0085(8) 0.0034(8) 0.0000(8)
O3 0.0408(9) 0.1220(17) 0.0601(10) 0.0124(10) 0.0030(7) -0.0014(9)
C3 0.0425(10) 0.0378(10) 0.0279(8) 0.0046(7) 0.0061(7) -0.0040(8)
O4 0.0711(10) 0.0455(8) 0.0274(6) 0.0054(6) 0.0105(6) 0.0055(7)
C4 0.0515(12) 0.0577(14) 0.0423(10) 0.0117(10) -0.0059(9) -0.0136(10)
O5 0.0448(8) 0.0445(8) 0.0497(7) 0.0073(6) -0.0099(6) 0.0087(6)
C5 0.0577(14) 0.0688(16) 0.0490(12) 0.0176(11) -0.0126(10) -0.0010(11)
C6 0.0625(14) 0.0491(13) 0.0436(11) 0.0193(9) 0.0039(10) 0.0069(10)
C7 0.0832(17) 0.0346(12) 0.0788(16) 0.0192(11) 0.0233(14) 0.0006(11)
C8 0.0366(9) 0.0340(10) 0.0291(8) 0.0041(7) 0.0028(7) -0.0083(7)
C9 0.0390(10) 0.0438(11) 0.0288(8) 0.0033(7) 0.0072(7) -0.0041(8)
C10 0.0286(8) 0.0380(10) 0.0350(9) -0.0001(7) 0.0042(7) -0.0037(7)
C11 0.0378(10) 0.0483(12) 0.0435(10) -0.0024(9) 0.0100(8) 0.0042(9)
C12 0.0419(11) 0.0475(13) 0.0626(13) 0.0008(10) 0.0088(10) 0.0151(9)
C13 0.0424(11) 0.0463(12) 0.0559(11) 0.0152(10) 0.0042(9) 0.0134(9)
C14 0.0353(10) 0.0442(11) 0.0407(9) 0.0090(8) 0.0052(7) 0.0066(8)
C15 0.0267(8) 0.0332(9) 0.0336(8) 0.0041(7) 0.0015(6) -0.0018(7)
C16 0.0304(8) 0.0306(9) 0.0292(8) 0.0023(7) 0.0015(6) -0.0024(7)
C17 0.0356(9) 0.0296(9) 0.0290(8) 0.0025(7) 0.0028(7) -0.0043(7)
C18 0.0489(11) 0.0293(9) 0.0347(9) 0.0090(7) 0.0085(8) 0.0001(8)
C19 0.0356(9) 0.0300(9) 0.0266(8) 0.0054(7) 0.0010(7) -0.0001(7)
C20 0.0377(9) 0.0270(9) 0.0265(7) 0.0039(6) 0.0012(7) -0.0004(7)
C21 0.0866(18) 0.0418(14) 0.0964(19) 0.0031(13) -0.0399(16) -0.0031(12)
C22 0.0401(10) 0.0297(9) 0.0308(8) 0.0048(7) 0.0053(7) 0.0006(7)
C23 0.0392(9) 0.0285(9) 0.0295(8) 0.0028(7) 0.0002(7) 0.0029(7)
C24 0.0379(10) 0.0380(11) 0.0537(11) 0.0064(9) 0.0095(8) 0.0044(8)
C25 0.0483(12) 0.0429(12) 0.0557(11) 0.0123(9) 0.0083(9) -0.0065(9)
C26 0.0486(11) 0.0302(10) 0.0392(9) 0.0030(8) -0.0101(8) -0.0037(8)
C27 0.0477(12) 0.0399(12) 0.0578(12) 0.0078(9) 0.0049(9) 0.0146(9)
C28 0.0457(11) 0.0419(11) 0.0494(11) 0.0119(9) 0.0139(9) 0.0108(9)
C29 0.0682(15) 0.0369(12) 0.0608(13) 0.0139(10) -0.0145(11) -0.0044(10)

loop_
_atom_type_symbol
_atom_type_description
_atom_type_scat_dispersion_real
_atom_type_scat_dispersion_imag
_atom_type_scat_source
C C 0.0033 0.0016 'International Tables Vol C Tables 4.2.6.8 and 6.1.1.4'
H H 0.0000 0.0000 'International Tables Vol C Tables 4.2.6.8 and 6.1.1.4'
N N 0.0061 0.0033 'International Tables Vol C Tables 4.2.6.8 and 6.1.1.4'
O O 0.0106 0.0060 'International Tables Vol C Tables 4.2.6.8 and 6.1.1.4'
S S 0.1246 0.1234 'International Tables Vol C Tables 4.2.6.8 and 6.1.1.4'

loop_
_geom_angle_atom_site_label_1
_geom_angle_atom_site_label_2
_geom_angle_atom_site_label_3
_geom_angle
O3 S1 O2 119.10(11)
O3 S1 N1 107.02(9)
O2 S1 N1 107.04(9)
O3 S1 C21 107.76(15)
O2 S1 C21 108.06(13)
N1 S1 C21 107.35(11)
C1 O1 C7 117.86(19)
C20 N1 C18 112.79(14)
C20 N1 S1 116.30(12)
C18 N1 S1 117.97(12)
O1 C1 C6 124.99(19)
O1 C1 C2 114.73(19)
C6 C1 C2 120.27(19)
O5 S2 O4 118.50(9)
O5 S2 C23 109.03(9)
O4 S2 C23 108.27(8)
O5 S2 C22 108.25(9)
O4 S2 C22 105.74(9)
C23 S2 C22 106.40(9)
C3 C2 C1 120.54(18)
C3 C2 H2 119.7
C1 C2 H2 119.7
C2 C3 C4 118.99(18)
C2 C3 C8 119.57(17)
C4 C3 C8 121.44(17)
C5 C4 C3 119.7(2)
C5 C4 H4 120.2
C3 C4 H4 120.2
C4 C5 C6 121.3(2)
C4 C5 H5 119.3
C6 C5 H5 119.3
C1 C6 C5 119.19(19)
C1 C6 H6 120.4
C5 C6 H6 120.4
O1 C7 H7A 109.5
O1 C7 H7B 109.5
H7A C7 H7B 109.5
O1 C7 H7C 109.5
H7A C7 H7C 109.5
H7B C7 H7C 109.5
C9 C8 C17 118.53(16)
C9 C8 C3 121.24(15)
C17 C8 C3 120.17(16)
C8 C9 C10 122.53(15)
C8 C9 H9 118.7
C10 C9 H9 118.7
C11 C10 C9 121.57(16)
C11 C10 C15 119.22(16)
C9 C10 C15 119.21(16)
C12 C11 C10 121.09(18)
C12 C11 H11 119.5
C10 C11 H11 119.5
C11 C12 C13 119.95(19)
C11 C12 H12 120.0
C13 C12 H12 120.0
C14 C13 C12 120.73(19)
C14 C13 H13 119.6
C12 C13 H13 119.6
C13 C14 C15 120.80(18)
C13 C14 H14 119.6
C15 C14 H14 119.6
C14 C15 C10 118.18(16)
C14 C15 C16 123.83(15)
C10 C15 C16 117.95(15)
C17 C16 C15 120.51(15)
C17 C16 C19 117.58(15)
C15 C16 C19 121.91(15)
C16 C17 C8 121.17(16)
C16 C17 C18 117.42(14)
C8 C17 C18 121.33(15)
N1 C18 C17 111.92(14)
N1 C18 H18A 109.2
C17 C18 H18A 109.2
N1 C18 H18B 109.2
C17 C18 H18B 109.2
H18A C18 H18B 107.9
C20 C19 C16 121.85(15)
C20 C19 H19 119.1
C16 C19 H19 119.1
C19 C20 N1 118.86(14)
C19 C20 C22 123.63(15)
N1 C20 C22 117.49(15)
S1 C21 H21A 109.5
S1 C21 H21B 109.5
H21A C21 H21B 109.5
S1 C21 H21C 109.5
H21A C21 H21C 109.5
H21B C21 H21C 109.5
C20 C22 S2 114.66(13)
C20 C22 H22A 108.6
S2 C22 H22A 108.6
C20 C22 H22B 108.6
S2 C22 H22B 108.6
H22A C22 H22B 107.6
C24 C23 C28 120.52(17)
C24 C23 S2 120.20(14)
C28 C23 S2 119.28(14)
C23 C24 C25 119.04(18)
C23 C24 H24 120.5
C25 C24 H24 120.5
C26 C25 C24 121.67(18)
C26 C25 H25 119.2
C24 C25 H25 119.2
C25 C26 C27 117.98(18)
C25 C26 C29 121.79(19)
C27 C26 C29 120.23(19)
C28 C27 C26 121.62(18)
C28 C27 H27 119.2
C26 C27 H27 119.2
C27 C28 C23 119.11(18)
C27 C28 H28 120.4
C23 C28 H28 120.4
C26 C29 H29A 109.5
C26 C29 H29B 109.5
H29A C29 H29B 109.5
C26 C29 H29C 109.5
H29A C29 H29C 109.5
H29B C29 H29C 109.5

loop_
_geom_bond_atom_site_label_1
_geom_bond_atom_site_label_2
_geom_bond_distance
S1 O3 1.4161(17)
S1 O2 1.4185(15)
S1 N1 1.6596(17)
S1 C21 1.758(3)
O1 C1 1.364(3)
O1 C7 1.421(3)
N1 C20 1.442(2)
N1 C18 1.479(2)
C1 C6 1.376(3)
C1 C2 1.393(3)
S2 O5 1.4358(15)
S2 O4 1.4402(14)
S2 C23 1.7558(19)
S2 C22 1.7927(19)
C2 C3 1.384(3)
C2 H2 0.9300
C3 C4 1.400(3)
C3 C8 1.490(2)
C4 C5 1.378(3)
C4 H4 0.9300
C5 C6 1.383(3)
C5 H5 0.9300
C6 H6 0.9300
C7 H7A 0.9600
C7 H7B 0.9600
C7 H7C 0.9600
C8 C9 1.362(3)
C8 C17 1.424(2)
C9 C10 1.415(3)
C9 H9 0.9300
C10 C11 1.409(3)
C10 C15 1.429(2)
C11 C12 1.362(3)
C11 H11 0.9300
C12 C13 1.405(3)
C12 H12 0.9300
C13 C14 1.369(3)
C13 H13 0.9300
C14 C15 1.415(3)
C14 H14 0.9300
C15 C16 1.431(2)
C16 C17 1.383(2)
C16 C19 1.470(2)
C17 C18 1.503(3)
C18 H18A 0.9700
C18 H18B 0.9700
C19 C20 1.334(2)
C19 H19 0.9300
C20 C22 1.497(2)
C21 H21A 0.9600
C21 H21B 0.9600
C21 H21C 0.9600
C22 H22A 0.9700
C22 H22B 0.9700
C23 C24 1.377(3)
C23 C28 1.383(3)
C24 C25 1.382(3)
C24 H24 0.9300
C25 C26 1.377(3)
C25 H25 0.9300
C26 C27 1.383(3)
C26 C29 1.501(3)
C27 C28 1.376(3)
C27 H27 0.9300
C28 H28 0.9300
C29 H29A 0.9600
C29 H29B 0.9600
C29 H29C 0.9600
